data_7101321
loop_
_publ_author_name
P.Andrews
P.Junk
M.Massi
M.Silberstein

_publ_section_title
;
Gelation of La(III) cations promoted by 5-(2-pyridyl)tetrazolate and
water
;
_journal_issue 31
_journal_name_full 'Chemical Communications'
_journal_paper_doi 10.1039/b605006a
_journal_year 2006
_chemical_formula_sum 'C18 H24 La N15 O6.5'
_chemical_formula_weight 693.43
_chemical_name_common X-Seed
_chemical_name_systematic
;
?
;
_space_group_IT_number 14
_symmetry_cell_setting monoclinic
_symmetry_space_group_name_Hall '-P 2yn'
_symmetry_space_group_name_H-M 'P 1 21/n 1'
_atom_sites_solution_hydrogens geom
_atom_sites_solution_primary direct
_atom_sites_solution_secondary difmap
_audit_creation_method SHELXL-97
_cell_angle_alpha 90.00
_cell_angle_beta 99.54(3)
_cell_angle_gamma 90.00
_cell_formula_units_Z 4
_cell_length_a 9.1993(18)
_cell_length_b 17.748(4)
_cell_length_c 16.947(3)
_cell_measurement_temperature 123(2)
_cell_volume 2728.7(9)
_computing_cell_refinement DENZO-SMN
_computing_data_collection 'Nonius Collect'
_computing_data_reduction Nonius
_computing_molecular_graphics 'X-Seed / POV-Ray'
_computing_publication_material 'Microsoft Office 2000'
_computing_structure_refinement 'SHELXL-97 (Sheldrick, 1997)'
_computing_structure_solution 'SHELXS-97 (Sheldrick, 1990)'
_diffrn_ambient_temperature 123(2)
_diffrn_measured_fraction_theta_full 0.982
_diffrn_measured_fraction_theta_max 0.982
_diffrn_measurement_device_type 'Nonius Kappa CCD'
_diffrn_measurement_method 'psi and omega scans'
_diffrn_radiation_monochromator graphite
_diffrn_radiation_source 'fine-focus sealed tube'
_diffrn_radiation_type MoK\a
_diffrn_radiation_wavelength 0.71073
_diffrn_reflns_av_R_equivalents 0.0478
_diffrn_reflns_av_sigmaI/netI 0.0464
_diffrn_reflns_limit_h_max 11
_diffrn_reflns_limit_h_min -12
_diffrn_reflns_limit_k_max 23
_diffrn_reflns_limit_k_min -23
_diffrn_reflns_limit_l_max 22
_diffrn_reflns_limit_l_min -22
_diffrn_reflns_number 30874
_diffrn_reflns_theta_full 28.28
_diffrn_reflns_theta_max 28.28
_diffrn_reflns_theta_min 3.65
_exptl_absorpt_coefficient_mu 1.631
_exptl_absorpt_correction_T_max 0.8539
_exptl_absorpt_correction_T_min 0.7803
_exptl_absorpt_correction_type empirical
_exptl_absorpt_process_details 'part of the DENZO-SMN package'
_exptl_crystal_density_diffrn 1.688
_exptl_crystal_density_method 'not measured'
_exptl_crystal_F_000 1384
_exptl_crystal_size_max 0.16
_exptl_crystal_size_mid 0.12
_exptl_crystal_size_min 0.10
_refine_diff_density_max 1.213
_refine_diff_density_min -0.854
_refine_diff_density_rms 0.119
_refine_ls_extinction_method none
_refine_ls_goodness_of_fit_ref 1.055
_refine_ls_hydrogen_treatment refall
_refine_ls_matrix_type full
_refine_ls_number_parameters 467
_refine_ls_number_reflns 6653
_refine_ls_number_restraints 18
_refine_ls_restrained_S_all 1.057
_refine_ls_R_factor_all 0.0503
_refine_ls_R_factor_gt 0.0317
_refine_ls_shift/su_max 0.003
_refine_ls_shift/su_mean 0.000
_refine_ls_structure_factor_coef Fsqd
_refine_ls_weighting_details 'calc w=1/[\s^2^(Fo^2^)+(0.0196P)^2^+3.4528P] where P=(Fo^2^+2Fc^2^)/3'
_refine_ls_weighting_scheme calc
_refine_ls_wR_factor_gt 0.0573
_refine_ls_wR_factor_ref 0.0623
_reflns_number_gt 5280
_reflns_number_total 6653
_reflns_threshold_expression >2sigma(I)
_cod_data_source_file b605006a.txt
_cod_original_sg_symbol_H-M P21/n
_cod_original_formula_sum 'C18 H24 La N15 O6.50'
_cod_database_code 7101321

loop_
_symmetry_equiv_pos_as_xyz
'x, y, z'
'-x+1/2, y+1/2, -z+1/2'
'-x, -y, -z'
'x-1/2, -y-1/2, z-1/2'

loop_
_atom_site_label
_atom_site_type_symbol
_atom_site_fract_x
_atom_site_fract_y
_atom_site_fract_z
_atom_site_U_iso_or_equiv
_atom_site_adp_type
_atom_site_occupancy
_atom_site_symmetry_multiplicity
_atom_site_calc_flag
_atom_site_refinement_flags
La1 La 0.077741(16) 0.796465(9) 0.180002(9) 0.00931(5) Uani 1 1 d .
O1 O 0.0039(2) 0.66281(11) 0.19261(12) 0.0150(4) Uani 1 1 d D
O2 O 0.3083(2) 0.72661(11) 0.24099(11) 0.0139(4) Uani 1 1 d D
O3 O 0.2697(2) 0.87568(12) 0.12653(12) 0.0182(4) Uani 1 1 d D
O4 O 0.1111(2) 0.55845(12) 0.30459(13) 0.0211(5) Uani 1 1 d D
O5 O -0.1093(2) 0.55995(12) 0.08826(12) 0.0207(5) Uani 1 1 d D
O6 O 0.2269(3) 0.95819(14) -0.01402(16) 0.0381(6) Uani 1 1 d D
O7 O 0.5094(5) 0.9950(3) 0.0595(3) 0.0384(12) Uani 0.50 1 d P
N1 N 0.2215(2) 0.88205(13) 0.29759(13) 0.0147(5) Uani 1 1 d .
N2 N 0.3159(3) 0.94021(13) 0.30021(14) 0.0173(5) Uani 1 1 d .
N3 N 0.3591(3) 0.95987(14) 0.37546(15) 0.0211(6) Uani 1 1 d .
N4 N 0.2947(3) 0.91470(14) 0.42364(14) 0.0209(6) Uani 1 1 d .
N5 N 0.0318(3) 0.77232(13) 0.33505(13) 0.0145(5) Uani 1 1 d .
N6 N -0.2103(2) 0.79324(13) 0.18127(13) 0.0136(5) Uani 1 1 d .
N7 N -0.3100(3) 0.73765(14) 0.18058(14) 0.0165(5) Uani 1 1 d .
N8 N -0.4346(2) 0.76751(14) 0.19327(14) 0.0155(5) Uani 1 1 d .
N9 N -0.4209(2) 0.84304(14) 0.20268(14) 0.0162(5) Uani 1 1 d .
N10 N -0.0679(2) 0.93030(13) 0.18874(14) 0.0137(5) Uani 1 1 d .
N11 N -0.0369(2) 0.83516(13) 0.03088(13) 0.0145(5) Uani 1 1 d .
N12 N -0.1329(3) 0.88894(14) -0.00134(14) 0.0185(5) Uani 1 1 d .
N13 N -0.1682(3) 0.87636(14) -0.07845(14) 0.0195(5) Uani 1 1 d .
N14 N -0.0973(3) 0.81467(14) -0.09905(14) 0.0183(5) Uani 1 1 d .
N15 N 0.1463(2) 0.71109(13) 0.05487(13) 0.0142(5) Uani 1 1 d .
C1 C 0.2104(3) 0.86784(16) 0.37380(16) 0.0145(6) Uani 1 1 d .
C2 C 0.1157(3) 0.80820(15) 0.39679(16) 0.0151(6) Uani 1 1 d .
C3 C 0.1105(4) 0.79020(19) 0.47626(18) 0.0252(7) Uani 1 1 d .
C4 C 0.0170(4) 0.7340(2) 0.4920(2) 0.0355(9) Uani 1 1 d .
C5 C -0.0705(4) 0.6973(2) 0.42969(19) 0.0280(8) Uani 1 1 d .
C6 C -0.0594(3) 0.71800(16) 0.35261(18) 0.0187(6) Uani 1 1 d .
C7 C -0.2814(3) 0.85677(16) 0.19539(16) 0.0123(6) Uani 1 1 d .
C8 C -0.2063(3) 0.92945(15) 0.20587(16) 0.0132(6) Uani 1 1 d .
C9 C -0.2713(3) 0.99195(17) 0.23507(18) 0.0195(6) Uani 1 1 d .
C10 C -0.1916(4) 1.05820(18) 0.24711(19) 0.0231(7) Uani 1 1 d .
C11 C -0.0531(4) 1.06071(18) 0.2261(2) 0.0230(7) Uani 1 1 d .
C12 C 0.0043(3) 0.99607(17) 0.19725(19) 0.0193(6) Uani 1 1 d .
C13 C -0.0168(3) 0.79106(16) -0.03051(16) 0.0142(6) Uani 1 1 d .
C14 C 0.0829(3) 0.72632(15) -0.02113(16) 0.0134(6) Uani 1 1 d .
C15 C 0.1088(4) 0.68378(17) -0.08580(18) 0.0207(7) Uani 1 1 d .
C16 C 0.2034(4) 0.62287(18) -0.07269(19) 0.0252(7) Uani 1 1 d .
C17 C 0.2679(4) 0.60605(18) 0.00463(19) 0.0243(7) Uani 1 1 d .
C18 C 0.2368(3) 0.65109(17) 0.06666(18) 0.0200(6) Uani 1 1 d .
H1A H 0.053(4) 0.6307(18) 0.2337(16) 0.058(13) Uiso 1 1 d D
H1B H -0.038(4) 0.631(2) 0.1479(16) 0.073(15) Uiso 1 1 d D
H2A H 0.337(4) 0.720(2) 0.2984(11) 0.044(11) Uiso 1 1 d D
H2B H 0.398(3) 0.737(2) 0.2207(19) 0.055(12) Uiso 1 1 d D
H3 H 0.170(3) 0.8184(18) 0.5182(19) 0.021(8) Uiso 1 1 d .
H3A H 0.258(4) 0.898(2) 0.0751(15) 0.081(16) Uiso 1 1 d D
H3B H 0.368(2) 0.8811(19) 0.1529(17) 0.038(10) Uiso 1 1 d D
H4 H 0.009(4) 0.7222(19) 0.540(2) 0.030(10) Uiso 1 1 d .
H4A H 0.145(4) 0.5182(17) 0.2747(19) 0.052(12) Uiso 1 1 d D
H4B H 0.191(3) 0.574(2) 0.3451(18) 0.060(13) Uiso 1 1 d D
H5 H -0.133(4) 0.660(2) 0.438(2) 0.045(11) Uiso 1 1 d .
H5A H -0.026(3) 0.5265(19) 0.093(2) 0.061(13) Uiso 1 1 d D
H5B H -0.134(4) 0.574(2) 0.0332(13) 0.058(13) Uiso 1 1 d D
H6 H -0.119(3) 0.6932(16) 0.3084(17) 0.013(8) Uiso 1 1 d .
H6A H 0.334(2) 0.976(3) -0.005(4) 0.14(2) Uiso 1 1 d D
H6B H 0.174(4) 1.0062(17) -0.012(3) 0.088(17) Uiso 1 1 d D
H9 H -0.368(4) 0.9887(19) 0.2478(19) 0.029(9) Uiso 1 1 d .
H10 H -0.228(3) 1.097(2) 0.2705(19) 0.026(9) Uiso 1 1 d .
H11 H -0.001(3) 1.100(2) 0.2298(19) 0.026(9) Uiso 1 1 d .
H12 H 0.099(3) 0.9975(17) 0.1841(18) 0.019(8) Uiso 1 1 d .
H15 H 0.060(4) 0.695(2) -0.140(2) 0.043(11) Uiso 1 1 d .
H16 H 0.222(4) 0.594(2) -0.114(2) 0.032(10) Uiso 1 1 d .
H17 H 0.326(4) 0.563(2) 0.015(2) 0.032(10) Uiso 1 1 d .
H18 H 0.281(3) 0.6386(18) 0.1219(19) 0.024(9) Uiso 1 1 d .

loop_
_atom_site_aniso_label
_atom_site_aniso_U_11
_atom_site_aniso_U_22
_atom_site_aniso_U_33
_atom_site_aniso_U_23
_atom_site_aniso_U_13
_atom_site_aniso_U_12
La1 0.00887(8) 0.01048(7) 0.00832(7) -0.00039(7) 0.00067(5) -0.00004(7)
O1 0.0175(11) 0.0115(10) 0.0153(10) 0.0010(8) 0.0009(9) 0.0007(8)
O2 0.0104(10) 0.0182(10) 0.0130(10) 0.0020(8) 0.0017(8) 0.0001(8)
O3 0.0145(11) 0.0233(12) 0.0162(10) 0.0034(9) 0.0007(9) -0.0042(9)
O4 0.0188(11) 0.0198(12) 0.0227(11) -0.0046(9) -0.0023(10) 0.0016(9)
O5 0.0283(12) 0.0172(11) 0.0144(11) -0.0024(9) -0.0026(9) 0.0044(9)
O6 0.0531(17) 0.0263(14) 0.0393(15) -0.0003(12) 0.0204(13) -0.0010(12)
O7 0.032(3) 0.049(3) 0.035(3) -0.002(2) 0.009(2) -0.003(2)
N1 0.0145(12) 0.0152(12) 0.0136(11) 0.0007(10) 0.0006(10) -0.0024(10)
N2 0.0168(13) 0.0153(12) 0.0186(13) -0.0005(10) -0.0008(10) -0.0028(10)
N3 0.0238(14) 0.0200(14) 0.0178(13) -0.0012(11) -0.0021(11) -0.0048(11)
N4 0.0272(14) 0.0196(13) 0.0147(12) -0.0014(10) -0.0004(11) -0.0053(11)
N5 0.0162(12) 0.0153(12) 0.0118(11) -0.0004(9) 0.0022(10) -0.0031(10)
N6 0.0121(11) 0.0129(11) 0.0157(11) 0.0017(10) 0.0020(9) -0.0013(10)
N7 0.0135(12) 0.0163(13) 0.0193(13) 0.0030(10) 0.0015(10) -0.0041(10)
N8 0.0123(12) 0.0181(12) 0.0161(13) 0.0027(10) 0.0026(10) -0.0008(10)
N9 0.0140(12) 0.0176(13) 0.0175(12) 0.0010(10) 0.0037(10) -0.0012(10)
N10 0.0119(12) 0.0116(12) 0.0173(12) 0.0006(10) 0.0013(10) -0.0002(9)
N11 0.0132(12) 0.0165(13) 0.0129(11) 0.0018(10) -0.0006(10) 0.0034(10)
N12 0.0191(13) 0.0201(13) 0.0149(12) 0.0026(10) -0.0018(10) 0.0045(11)
N13 0.0216(13) 0.0220(14) 0.0137(12) 0.0021(10) -0.0003(10) 0.0046(11)
N14 0.0201(13) 0.0209(14) 0.0133(12) 0.0016(10) 0.0007(10) 0.0016(10)
N15 0.0160(12) 0.0151(12) 0.0116(11) -0.0012(10) 0.0026(9) 0.0023(10)
C1 0.0148(14) 0.0163(14) 0.0113(13) -0.0029(11) -0.0013(11) 0.0018(11)
C2 0.0184(15) 0.0157(15) 0.0112(13) -0.0010(11) 0.0025(12) 0.0006(11)
C3 0.0373(19) 0.0262(18) 0.0113(14) -0.0009(13) 0.0018(14) -0.0081(15)
C4 0.058(3) 0.036(2) 0.0122(16) 0.0030(15) 0.0076(17) -0.0145(18)
C5 0.039(2) 0.0256(18) 0.0204(16) 0.0040(14) 0.0086(15) -0.0120(16)
C6 0.0225(16) 0.0184(16) 0.0151(14) -0.0015(12) 0.0025(13) -0.0056(12)
C7 0.0110(14) 0.0156(14) 0.0101(13) 0.0021(11) 0.0017(11) 0.0010(11)
C8 0.0148(14) 0.0113(13) 0.0127(13) 0.0007(11) -0.0001(11) 0.0017(11)
C9 0.0166(16) 0.0208(16) 0.0213(16) 0.0000(13) 0.0041(13) 0.0037(13)
C10 0.0285(18) 0.0154(16) 0.0248(17) -0.0023(13) 0.0025(14) 0.0061(13)
C11 0.0250(18) 0.0113(15) 0.0299(18) 0.0014(13) -0.0032(14) -0.0027(13)
C12 0.0155(16) 0.0147(15) 0.0270(17) 0.0029(12) 0.0012(13) -0.0005(12)
C13 0.0150(14) 0.0177(14) 0.0098(12) -0.0004(12) 0.0014(11) -0.0033(12)
C14 0.0151(14) 0.0130(13) 0.0123(13) -0.0011(11) 0.0031(11) -0.0023(11)
C15 0.0283(17) 0.0203(16) 0.0139(14) -0.0020(12) 0.0042(13) -0.0005(13)
C16 0.0355(19) 0.0208(17) 0.0216(16) -0.0089(14) 0.0117(15) 0.0002(14)
C17 0.0297(18) 0.0165(16) 0.0276(17) -0.0031(13) 0.0073(14) 0.0052(14)
C18 0.0229(16) 0.0183(15) 0.0182(15) 0.0024(12) 0.0021(13) 0.0035(13)

loop_
_atom_type_symbol
_atom_type_description
_atom_type_scat_dispersion_real
_atom_type_scat_dispersion_imag
_atom_type_scat_source
C C 0.0033 0.0016 'International Tables Vol C Tables 4.2.6.8 and 6.1.1.4'
H H 0.0000 0.0000 'International Tables Vol C Tables 4.2.6.8 and 6.1.1.4'
N N 0.0061 0.0033 'International Tables Vol C Tables 4.2.6.8 and 6.1.1.4'
O O 0.0106 0.0060 'International Tables Vol C Tables 4.2.6.8 and 6.1.1.4'
La La -0.2871 2.4523 'International Tables Vol C Tables 4.2.6.8 and 6.1.1.4'

loop_
_geom_angle_atom_site_label_1
_geom_angle_atom_site_label_2
_geom_angle_atom_site_label_3
_geom_angle
O1 La1 O2 73.70(6)
O1 La1 O3 140.81(7)
O2 La1 O3 80.29(7)
O1 La1 N6 72.02(7)
O2 La1 N6 139.29(7)
O3 La1 N6 140.28(7)
O1 La1 N11 104.88(7)
O2 La1 N11 133.55(7)
O3 La1 N11 73.02(7)
N6 La1 N11 76.95(7)
O1 La1 N1 125.89(7)
O2 La1 N1 72.29(7)
O3 La1 N1 70.38(7)
N6 La1 N1 112.17(7)
N11 La1 N1 129.05(7)
O1 La1 N10 132.74(7)
O2 La1 N10 141.96(6)
O3 La1 N10 85.10(7)
N6 La1 N10 61.38(7)
N11 La1 N10 73.00(7)
N1 La1 N10 69.74(7)
O1 La1 N15 69.09(7)
O2 La1 N15 76.22(7)
O3 La1 N15 76.64(7)
N6 La1 N15 110.46(7)
N11 La1 N15 61.17(7)
N1 La1 N15 137.36(7)
N10 La1 N15 133.78(7)
O1 La1 N5 71.54(7)
O2 La1 N5 77.59(7)
O3 La1 N5 130.57(7)
N6 La1 N5 71.25(7)
N11 La1 N5 147.54(7)
N1 La1 N5 60.94(7)
N10 La1 N5 85.98(7)
N15 La1 N5 137.33(7)
C1 N1 N2 105.4(2)
C1 N1 La1 120.35(18)
N2 N1 La1 134.21(17)
N3 N2 N1 108.9(2)
N2 N3 N4 109.6(2)
C1 N4 N3 104.7(2)
C6 N5 C2 117.7(2)
C6 N5 La1 121.44(18)
C2 N5 La1 120.33(18)
C7 N6 N7 105.4(2)
C7 N6 La1 119.94(17)
N7 N6 La1 134.07(17)
N8 N7 N6 108.4(2)
N7 N8 N9 110.6(2)
C7 N9 N8 104.0(2)
C12 N10 C8 117.0(2)
C12 N10 La1 121.51(18)
C8 N10 La1 119.19(17)
C13 N11 N12 105.3(2)
C13 N11 La1 120.19(18)
N12 N11 La1 134.01(17)
N13 N12 N11 108.6(2)
N12 N13 N14 110.2(2)
C13 N14 N13 104.6(2)
C18 N15 C14 117.3(2)
C18 N15 La1 122.29(18)
C14 N15 La1 120.33(17)
N4 C1 N1 111.3(3)
N4 C1 C2 126.1(3)
N1 C1 C2 122.5(2)
N5 C2 C3 122.2(3)
N5 C2 C1 115.0(2)
C3 C2 C1 122.7(3)
C4 C3 C2 118.6(3)
C3 C4 C5 119.9(3)
C6 C5 C4 118.3(3)
N5 C6 C5 123.3(3)
N9 C7 N6 111.6(2)
N9 C7 C8 126.4(3)
N6 C7 C8 121.9(2)
N10 C8 C9 122.9(3)
N10 C8 C7 115.3(2)
C9 C8 C7 121.7(3)
C10 C9 C8 118.8(3)
C11 C10 C9 118.6(3)
C10 C11 C12 119.1(3)
N10 C12 C11 123.3(3)
N14 C13 N11 111.3(2)
N14 C13 C14 126.0(2)
N11 C13 C14 122.7(2)
N15 C14 C15 122.8(3)
N15 C14 C13 115.2(2)
C15 C14 C13 122.0(3)
C14 C15 C16 119.1(3)
C17 C16 C15 118.8(3)
C16 C17 C18 119.0(3)
N15 C18 C17 122.9(3)

loop_
_geom_bond_atom_site_label_1
_geom_bond_atom_site_label_2
_geom_bond_distance
La1 O1 2.486(2)
La1 O2 2.5252(19)
La1 O3 2.539(2)
La1 N6 2.654(2)
La1 N11 2.662(2)
La1 N1 2.675(2)
La1 N10 2.743(2)
La1 N15 2.763(2)
La1 N5 2.763(2)
N1 C1 1.336(3)
N1 N2 1.345(3)
N2 N3 1.318(3)
N3 N4 1.349(3)
N4 C1 1.338(4)
N5 C6 1.343(4)
N5 C2 1.352(4)
N6 C7 1.345(3)
N6 N7 1.346(3)
N7 N8 1.313(3)
N8 N9 1.353(3)
N9 C7 1.332(3)
N10 C12 1.339(4)
N10 C8 1.352(3)
N11 C13 1.339(3)
N11 N12 1.353(3)
N12 N13 1.312(3)
N13 N14 1.350(3)
N14 C13 1.337(4)
N15 C18 1.346(4)
N15 C14 1.350(3)
C1 C2 1.464(4)
C2 C3 1.393(4)
C3 C4 1.372(5)
C4 C5 1.381(5)
C5 C6 1.377(4)
C7 C8 1.460(4)
C8 C9 1.390(4)
C9 C10 1.383(4)
C10 C11 1.379(5)
C11 C12 1.385(4)
C13 C14 1.462(4)
C14 C15 1.384(4)
C15 C16 1.382(4)
C16 C17 1.379(5)
C17 C18 1.388(4)
